data_4339468
loop_
_publ_author_name
'Kang, Jun-Gill'
'Cho, Hyung-Kook'
'Park, Changmoon'
'Yun, Sock-Sung'
'Kim, Jae-Kyung'
'Broker, Grant A.'
'Smyth, Douglas R.'
'Tiekink, Edward R. T.'

_publ_section_title
;
 Supramolecular aggregation of mononuclear triorganophosphinegold(I)
 2-mercaptobenzamides: solution structures, thermal decomposition, and
 photoluminescence.
;
_journal_issue 20
_journal_name_full 'Inorganic chemistry'
_journal_page_first 8228
_journal_page_last 8237
_journal_paper_doi 10.1021/ic701022e
_journal_volume 46
_journal_year 2007
_chemical_formula_moiety 'C13 H21 Au N O P S'
_chemical_formula_sum 'C13 H21 Au N O P S'
_chemical_formula_weight 467.32
_space_group_IT_number 4
_symmetry_cell_setting monoclinic
_symmetry_Int_Tables_number 4
_symmetry_space_group_name_Hall 'P 2yb'
_symmetry_space_group_name_H-M 'P 1 21 1'
_atom_sites_solution_hydrogens geom
_atom_sites_solution_primary direct
_atom_sites_solution_secondary difmap
_cell_angle_alpha 90
_cell_angle_beta 104.55(1)
_cell_angle_gamma 90
_cell_formula_units_Z 4
_cell_length_a 7.995(1)
_cell_length_b 17.491(6)
_cell_length_c 11.664(1)
_cell_measurement_reflns_used 25
_cell_measurement_temperature 173
_cell_measurement_theta_max 10.6
_cell_measurement_theta_min 7.3
_cell_volume 1578.8(6)
_computing_cell_refinement 'MSC/AFC Diffractometer Control'
_computing_data_collection 'MSC/AFC Diffractometer Control'
_computing_data_reduction 'teXsan for Windows (MSC, 1997)'
_computing_publication_material 'teXsan for Windows (MSC, 1997)'
_computing_structure_refinement 'SHELXL-97 (Sheldrick, 1997)'
_computing_structure_solution
;
'DIRDIF92 PATTY (Beurskens, 1992)
;
_diffrn_ambient_temperature 173
_diffrn_measured_fraction_theta_full 0.998
_diffrn_measured_fraction_theta_max 0.998
_diffrn_measurement_device 'Rigaku AFC7R'
_diffrn_measurement_method \w-2\q
_diffrn_orient_matrix_UB_11 -0.00282
_diffrn_orient_matrix_UB_12 -0.05333
_diffrn_orient_matrix_UB_13 0.03033
_diffrn_orient_matrix_UB_21 0.10259
_diffrn_orient_matrix_UB_22 0.01159
_diffrn_orient_matrix_UB_23 0.06682
_diffrn_orient_matrix_UB_31 -0.07853
_diffrn_orient_matrix_UB_32 0.01703
_diffrn_orient_matrix_UB_33 0.04960
_diffrn_radiation_detector 'scintillation counter'
_diffrn_radiation_monochromator graphite
_diffrn_radiation_source 'Rotating anode'
_diffrn_radiation_type 'Mo K\a'
_diffrn_radiation_wavelength 0.7107
_diffrn_reflns_av_R_equivalents 0.037
_diffrn_reflns_av_sigmaI/netI 0.056
_diffrn_reflns_limit_h_max 10
_diffrn_reflns_limit_h_min 0
_diffrn_reflns_limit_k_max 22
_diffrn_reflns_limit_k_min 0
_diffrn_reflns_limit_l_max 14
_diffrn_reflns_limit_l_min -15
_diffrn_reflns_number 4007
_diffrn_reflns_reduction_process 'Lp corrections applied'
_diffrn_reflns_theta_full 27.5
_diffrn_reflns_theta_max 27.5
_diffrn_reflns_theta_min 3.0
_diffrn_standards_decay_% 1.2
_diffrn_standards_interval_count 400
_diffrn_standards_number 3
_exptl_absorpt_coefficient_mu 9.573
_exptl_absorpt_correction_T_max 1
_exptl_absorpt_correction_T_min 0.727
_exptl_absorpt_correction_type
;
empirical (DIFABS; Walker & Stuart, 1983)
;
_exptl_crystal_colour colourless
_exptl_crystal_density_diffrn 1.966
_exptl_crystal_density_meas ?
_exptl_crystal_description block
_exptl_crystal_F_000 896
_exptl_crystal_size_max 0.27
_exptl_crystal_size_mid 0.24
_exptl_crystal_size_min 0.16
_refine_diff_density_max 1.14
_refine_diff_density_min -0.83
_refine_diff_density_rms 0.168
_refine_ls_extinction_method none
_refine_ls_goodness_of_fit_ref 1.02
_refine_ls_hydrogen_treatment constr
_refine_ls_matrix_type full
_refine_ls_number_parameters 309
_refine_ls_number_reflns 3743
_refine_ls_number_restraints 1
_refine_ls_restrained_S_all 1.02
_refine_ls_R_factor_all 0.047
_refine_ls_R_factor_gt 0.027
_refine_ls_shift/su_max 0.001
_refine_ls_shift/su_mean 0.000
_refine_ls_structure_factor_coef Fsqd
_refine_ls_weighting_details 'calc w=1/[\s^2^(Fo^2^)+(0.0264P)^2^+0.5031P] where P=(Fo^2^+2Fc^2^)/3'
_refine_ls_weighting_scheme calc
_refine_ls_wR_factor_gt 0.063
_refine_ls_wR_factor_ref 0.068
_reflns_number_gt 3743
_reflns_number_total 3997
_reflns_threshold_expression I>2\s(I)
_cod_data_source_file ic701022e-file001.cif
_cod_data_source_block Et3PAu(2mbm)
_cod_depositor_comments
;
The following automatic conversions were performed:

'_exptl_crystal_density_meas' value 'not measured' was changed to '?'
- the value is perceived as not measured.

Automatic conversion script
Id: cif_fix_values 3008 2015-01-20 13:52:24Z robertas 
;
_cod_original_cell_volume 1578.8(5)
_cod_original_sg_symbol_H-M 'P 21       '
_cod_original_formula_sum 'C13 H21 Au N O P S '
_cod_database_code 4339468

loop_
_symmetry_equiv_pos_as_xyz
'   +x,   +y,   +z'
'   -x,1/2+y,   -z'

loop_
_atom_site_label
_atom_site_type_symbol
_atom_site_fract_x
_atom_site_fract_y
_atom_site_fract_z
_atom_site_U_iso_or_equiv
_atom_site_adp_type
_atom_site_occupancy
_atom_site_symmetry_multiplicity
_atom_site_calc_flag
_atom_site_refinement_flags
_atom_site_disorder_assembly
_atom_site_disorder_group
Au1 Au 0.08087(5) 0.50377(2) 0.00525(3) 0.02462(9) Uani 1 1 d . . .
Au2 Au 0.90989(5) 0.59644(2) 0.52885(4) 0.02645(10) Uani 1 1 d . A .
S2 S 0.1584(4) 0.3759(2) 0.0186(3) 0.0294(6) Uani 1 1 d . . .
S2A S 0.8453(4) 0.7258(2) 0.5247(3) 0.0296(6) Uani 1 1 d . . .
P1 P 0.0066(4) 0.6288(2) -0.0112(2) 0.0247(6) Uani 1 1 d . . .
P1A P 0.9797(4) 0.4714(2) 0.5376(3) 0.0287(6) Uani 1 1 d . . .
O1 O 0.5916(11) 0.5419(6) 0.1384(7) 0.041(2) Uani 1 1 d . . .
O1A O 0.3860(11) 0.5757(6) 0.3835(8) 0.046(2) Uani 1 1 d . . .
N1 N 0.4275(12) 0.4641(5) 0.2177(7) 0.028(2) Uani 1 1 d . . .
H1A H 0.4334 0.4948 0.2783 0.034 Uiso 1 1 calc R . .
H1B H 0.3685 0.4211 0.2121 0.034 Uiso 1 1 calc R . .
N1A N 0.5683(13) 0.6523(6) 0.3159(8) 0.032(2) Uani 1 1 d . . .
H1A1 H 0.5593 0.6237 0.2526 0.038 Uiso 1 1 calc R . .
H1A2 H 0.6345 0.6932 0.3266 0.038 Uiso 1 1 calc R . .
C1 C 0.5003(13) 0.4246(7) 0.0362(9) 0.026(2) Uani 1 1 d . . .
C1A C 0.4937(16) 0.6855(7) 0.5011(10) 0.026(2) Uani 1 1 d . . .
C2 C 0.3636(14) 0.3773(7) -0.0151(10) 0.028(2) Uani 1 1 d . . .
C2A C 0.6407(13) 0.7269(6) 0.5589(9) 0.021(2) Uani 1 1 d . . .
C3 C 0.3849(15) 0.3275(7) -0.1032(11) 0.033(3) Uani 1 1 d . . .
H3 H 0.2912 0.2950 -0.1391 0.039 Uiso 1 1 calc R . .
C3A C 0.6283(14) 0.7709(7) 0.6562(9) 0.027(2) Uani 1 1 d . . .
H3A H 0.7272 0.7982 0.6987 0.032 Uiso 1 1 calc R . .
C4 C 0.5357(15) 0.3225(7) -0.1415(10) 0.033(3) Uani 1 1 d . . .
H4 H 0.5457 0.2878 -0.2022 0.040 Uiso 1 1 calc R . .
C4A C 0.4757(16) 0.7762(7) 0.6933(11) 0.035(3) Uani 1 1 d . . .
H4A H 0.4705 0.8079 0.7585 0.041 Uiso 1 1 calc R . .
C5 C 0.6720(14) 0.3707(7) -0.0872(10) 0.031(3) Uani 1 1 d . . .
H5 H 0.7779 0.3685 -0.1101 0.038 Uiso 1 1 calc R . .
C5A C 0.3342(14) 0.7355(7) 0.6355(10) 0.030(2) Uani 1 1 d . . .
H5A H 0.2292 0.7389 0.6592 0.036 Uiso 1 1 calc R . .
C6 C 0.6539(14) 0.4212(8) -0.0009(9) 0.030(3) Uani 1 1 d . . .
H6 H 0.7469 0.4543 0.0342 0.036 Uiso 1 1 calc R . .
C6A C 0.3459(14) 0.6885(7) 0.5406(10) 0.025(2) Uani 1 1 d . . .
H6A H 0.2495 0.6580 0.5028 0.030 Uiso 1 1 calc R . .
C7 C 0.5068(14) 0.4824(6) 0.1353(9) 0.026(2) Uani 1 1 d . . .
C7A C 0.4819(15) 0.6337(7) 0.3956(10) 0.030(2) Uani 1 1 d . . .
C11 C -0.2224(14) 0.6454(7) -0.0752(9) 0.030(3) Uani 1 1 d . . .
H11A H -0.2880 0.6307 -0.0171 0.037 Uiso 1 1 calc R . .
H11B H -0.2418 0.7006 -0.0921 0.037 Uiso 1 1 calc R . .
C12 C -0.2903(12) 0.6004(8) -0.1888(9) 0.032(2) Uani 1 1 d . . .
H12A H -0.4137 0.6111 -0.2202 0.048 Uiso 1 1 calc R . .
H12B H -0.2736 0.5457 -0.1723 0.048 Uiso 1 1 calc R . .
H12C H -0.2273 0.6156 -0.2473 0.048 Uiso 1 1 calc R . .
C21 C 0.1166(15) 0.6782(7) -0.1076(10) 0.032(3) Uani 1 1 d . . .
H21A H 0.0733 0.6590 -0.1895 0.039 Uiso 1 1 calc R . .
H21B H 0.0902 0.7335 -0.1077 0.039 Uiso 1 1 calc R . .
C22 C 0.3165(16) 0.6665(9) -0.0671(12) 0.045(3) Uani 1 1 d . . .
H22A H 0.3719 0.6946 -0.1203 0.067 Uiso 1 1 calc R . .
H22B H 0.3432 0.6119 -0.0696 0.067 Uiso 1 1 calc R . .
H22C H 0.3598 0.6856 0.0139 0.067 Uiso 1 1 calc R . .
C31 C 0.0629(16) 0.6825(8) 0.1252(10) 0.036(3) Uani 1 1 d . . .
H31A H 0.1903 0.6821 0.1552 0.043 Uiso 1 1 calc R . .
H31B H 0.0267 0.7362 0.1075 0.043 Uiso 1 1 calc R . .
C32 C -0.015(2) 0.6539(9) 0.2222(11) 0.055(4) Uani 1 1 d . . .
H32A H 0.0210 0.6869 0.2919 0.082 Uiso 1 1 calc R . .
H32B H 0.0236 0.6014 0.2434 0.082 Uiso 1 1 calc R . .
H32C H -0.1417 0.6546 0.1944 0.082 Uiso 1 1 calc R . .
C11A C 1.130(3) 0.4443(15) 0.678(2) 0.039(6) Uiso 0.50 1 d P A 1
H11C H 1.0688 0.4457 0.7421 0.047 Uiso 0.50 1 calc PR A 1
H11D H 1.1699 0.3912 0.6722 0.047 Uiso 0.50 1 calc PR A 1
C21A C 1.084(3) 0.4415(13) 0.4219(19) 0.030(5) Uiso 0.50 1 d P A 1
H21C H 1.1849 0.4755 0.4263 0.036 Uiso 0.50 1 calc PR A 1
H21D H 1.1302 0.3892 0.4413 0.036 Uiso 0.50 1 calc PR A 1
C31A C 0.801(3) 0.4077(18) 0.518(2) 0.050(7) Uiso 0.50 1 d P A 1
H31C H 0.7342 0.4109 0.4343 0.060 Uiso 0.50 1 calc PR A 1
H31D H 0.8471 0.3550 0.5315 0.060 Uiso 0.50 1 calc PR A 1
C12A C 1.2846(18) 0.4957(10) 0.7113(12) 0.052(3) Uiso 0.50 1 d P A 1
H12D H 1.3593 0.4795 0.7875 0.078 Uiso 0.50 1 calc PR A 1
H12E H 1.2465 0.5485 0.7178 0.078 Uiso 0.50 1 calc PR A 1
H12F H 1.3490 0.4930 0.6502 0.078 Uiso 0.50 1 calc PR A 1
C22A C 0.985(2) 0.4411(10) 0.3035(14) 0.064(4) Uiso 0.50 1 d P A 1
H22D H 1.0569 0.4245 0.2515 0.096 Uiso 0.50 1 calc PR A 1
H22E H 0.9412 0.4927 0.2810 0.096 Uiso 0.50 1 calc PR A 1
H22F H 0.8875 0.4059 0.2958 0.096 Uiso 0.50 1 calc PR A 1
C32A C 0.680(2) 0.4204(12) 0.5951(16) 0.073(5) Uiso 0.50 1 d P A 1
H32D H 0.5900 0.3809 0.5787 0.109 Uiso 0.50 1 calc PR A 1
H32E H 0.6264 0.4709 0.5787 0.109 Uiso 0.50 1 calc PR A 1
H32F H 0.7440 0.4175 0.6785 0.109 Uiso 0.50 1 calc PR A 1
C11B C 1.203(3) 0.4539(15) 0.601(2) 0.036(5) Uiso 0.50 1 d P A 2
H11E H 1.2176 0.3985 0.6173 0.043 Uiso 0.50 1 calc PR A 2
H11F H 1.2664 0.4666 0.5409 0.043 Uiso 0.50 1 calc PR A 2
C21B C 0.911(4) 0.4150(19) 0.393(2) 0.047(7) Uiso 0.50 1 d P A 2
H21E H 0.9425 0.3607 0.4092 0.056 Uiso 0.50 1 calc PR A 2
H21F H 0.7835 0.4177 0.3637 0.056 Uiso 0.50 1 calc PR A 2
C31B C 0.868(4) 0.4132(19) 0.635(3) 0.049(7) Uiso 0.50 1 d P A 2
H31E H 0.9006 0.3588 0.6321 0.059 Uiso 0.50 1 calc PR A 2
H31F H 0.9074 0.4310 0.7175 0.059 Uiso 0.50 1 calc PR A 2
C12B C 1.2846(18) 0.4957(10) 0.7113(12) 0.052(3) Uiso 0.50 1 d P A 2
H12G H 1.4066 0.4811 0.7378 0.078 Uiso 0.50 1 calc PR A 2
H12H H 1.2255 0.4828 0.7729 0.078 Uiso 0.50 1 calc PR A 2
H12I H 1.2760 0.5509 0.6962 0.078 Uiso 0.50 1 calc PR A 2
C22B C 0.985(2) 0.4411(10) 0.3035(14) 0.064(4) Uiso 0.50 1 d P A 2
H22G H 0.9383 0.4119 0.2309 0.096 Uiso 0.50 1 calc PR A 2
H22H H 1.1105 0.4344 0.3285 0.096 Uiso 0.50 1 calc PR A 2
H22I H 0.9579 0.4954 0.2886 0.096 Uiso 0.50 1 calc PR A 2
C32B C 0.680(2) 0.4204(12) 0.5951(16) 0.073(5) Uiso 0.50 1 d P A 2
H32G H 0.6264 0.3898 0.6467 0.109 Uiso 0.50 1 calc PR A 2
H32H H 0.6403 0.4019 0.5134 0.109 Uiso 0.50 1 calc PR A 2
H32I H 0.6471 0.4741 0.5988 0.109 Uiso 0.50 1 calc PR A 2

loop_
_atom_site_aniso_label
_atom_site_aniso_U_11
_atom_site_aniso_U_22
_atom_site_aniso_U_33
_atom_site_aniso_U_23
_atom_site_aniso_U_13
_atom_site_aniso_U_12
Au1 0.02410(18) 0.02429(19) 0.02579(19) 0.00044(17) 0.00688(14) 0.00155(17)
Au2 0.0267(2) 0.0264(2) 0.0261(2) -0.00262(17) 0.00634(15) 0.00110(17)
S2 0.0260(14) 0.0234(14) 0.0393(17) -0.0001(12) 0.0091(12) -0.0035(11)
S2A 0.0286(15) 0.0244(14) 0.0371(16) -0.0055(11) 0.0105(12) -0.0029(11)
P1 0.0284(14) 0.0277(14) 0.0180(13) 0.0021(11) 0.0057(11) 0.0031(12)
P1A 0.0339(17) 0.0260(14) 0.0249(15) -0.0003(12) 0.0048(12) -0.0006(12)
O1 0.048(5) 0.045(5) 0.034(5) -0.013(4) 0.020(4) -0.016(4)
O1A 0.041(5) 0.050(6) 0.052(6) -0.026(4) 0.022(4) -0.019(4)
N1 0.047(6) 0.017(4) 0.022(5) -0.003(3) 0.010(4) -0.009(4)
N1A 0.043(5) 0.032(5) 0.023(5) 0.001(4) 0.012(4) -0.006(4)
C1 0.013(5) 0.031(6) 0.029(6) -0.002(5) -0.003(4) 0.007(4)
C1A 0.034(6) 0.021(5) 0.020(5) 0.002(4) 0.001(4) 0.001(5)
C2 0.028(5) 0.026(6) 0.031(6) 0.005(5) 0.008(5) 0.001(5)
C2A 0.023(5) 0.020(5) 0.020(5) 0.000(4) 0.002(4) -0.003(4)
C3 0.032(6) 0.018(5) 0.045(7) -0.008(5) 0.003(5) -0.002(5)
C3A 0.025(5) 0.038(6) 0.018(5) -0.003(4) 0.005(4) -0.002(5)
C4 0.040(6) 0.027(6) 0.034(6) -0.010(5) 0.011(5) -0.004(5)
C4A 0.048(7) 0.025(6) 0.033(6) -0.006(5) 0.015(5) 0.012(5)
C5 0.025(5) 0.033(6) 0.037(7) -0.007(5) 0.010(5) 0.010(5)
C5A 0.025(5) 0.032(6) 0.037(6) 0.001(5) 0.012(5) 0.007(5)
C6 0.022(6) 0.046(7) 0.017(5) -0.004(5) -0.004(4) -0.008(5)
C6A 0.030(6) 0.022(5) 0.026(6) 0.005(4) 0.009(4) 0.006(5)
C7 0.024(5) 0.031(6) 0.021(5) -0.003(4) 0.000(4) 0.001(4)
C7A 0.029(6) 0.031(6) 0.028(6) -0.001(5) 0.002(5) 0.002(5)
C11 0.030(6) 0.040(7) 0.022(5) 0.005(5) 0.009(4) 0.010(5)
C12 0.022(4) 0.035(6) 0.034(5) 0.010(6) -0.003(4) 0.003(5)
C21 0.040(6) 0.030(6) 0.029(6) 0.015(5) 0.011(5) 0.001(5)
C22 0.033(6) 0.061(9) 0.039(7) 0.006(6) 0.005(5) -0.008(6)
C31 0.039(6) 0.030(6) 0.036(7) -0.011(5) 0.004(5) -0.001(5)
C32 0.079(11) 0.068(10) 0.023(6) 0.010(6) 0.023(7) 0.010(8)

loop_
_atom_type_symbol
_atom_type_description
_atom_type_scat_dispersion_real
_atom_type_scat_dispersion_imag
_atom_type_scat_source
C C 0.0033 0.0016 'International Tables Vol C Tables 4.2.6.8 and 6.1.1.4'
H H 0.0000 0.0000 'International Tables Vol C Tables 4.2.6.8 and 6.1.1.4'
Au Au -2.0133 8.8022 'International Tables Vol C Tables 4.2.6.8 and 6.1.1.4'
N N 0.0061 0.0033 'International Tables Vol C Tables 4.2.6.8 and 6.1.1.4'
O O 0.0106 0.0060 'International Tables Vol C Tables 4.2.6.8 and 6.1.1.4'
P P 0.1023 0.0942 'International Tables Vol C Tables 4.2.6.8 and 6.1.1.4'
S S 0.1246 0.1234 'International Tables Vol C Tables 4.2.6.8 and 6.1.1.4'

loop_
_geom_angle_atom_site_label_1
_geom_angle_atom_site_label_2
_geom_angle_atom_site_label_3
_geom_angle
P1 Au1 S2 178.89(12)
S2A Au2 P1A 178.23(12)
C2 S2 Au1 102.6(4)
C2A S2A Au2 102.6(4)
C31 P1 C11 106.4(5)
C31 P1 C21 104.3(6)
C11 P1 C21 105.3(5)
C31 P1 Au1 115.2(4)
C11 P1 Au1 113.9(4)
C21 P1 Au1 110.8(4)
C11B P1A C31A 129.4(13)
C11B P1A C21A 70.2(10)
C31A P1A C21A 103.1(12)
C11B P1A C11A 38.7(11)
C31A P1A C11A 106.2(12)
C21A P1A C11A 105.4(11)
C11B P1A C31B 103.5(12)
C31A P1A C31B 42.3(12)
C21A P1A C31B 130.9(13)
C11A P1A C31B 68.4(12)
C11B P1A C21B 108.3(12)
C31A P1A C21B 61.3(12)
C21A P1A C21B 44.5(10)
C11A P1A C21B 129.4(12)
C31B P1A C21B 100.1(14)
C11B P1A Au2 113.4(9)
C31A P1A Au2 114.9(10)
C21A P1A Au2 113.4(7)
C11A P1A Au2 113.0(8)
C31B P1A Au2 113.5(10)
C21B P1A Au2 116.5(10)
C6 C1 C2 120.0(11)
C6 C1 C7 113.3(10)
C2 C1 C7 126.6(10)
C6A C1A C2A 120.5(11)
C6A C1A C7A 114.4(11)
C2A C1A C7A 125.1(11)
C1 C2 C3 117.7(10)
C1 C2 S2 125.9(9)
C3 C2 S2 116.4(9)
C3A C2A C1A 117.0(10)
C3A C2A S2A 116.5(8)
C1A C2A S2A 126.5(8)
C4 C3 C2 123.6(11)
C2A C3A C4A 122.4(10)
C3 C4 C5 117.2(11)
C5A C4A C3A 119.5(10)
C6 C5 C4 120.4(11)
C4A C5A C6A 119.1(10)
C1 C6 C5 121.0(11)
C5A C6A C1A 121.5(11)
O1 C7 N1 123.0(10)
O1 C7 C1 119.5(10)
N1 C7 C1 117.5(10)
O1A C7A N1A 121.9(11)
O1A C7A C1A 119.1(11)
N1A C7A C1A 119.0(11)
C12 C11 P1 112.2(8)
C22 C21 P1 111.7(8)
C32 C31 P1 115.5(10)
C12A C11A P1A 112.8(16)
C22A C21A P1A 118.2(16)
C32A C31A P1A 116.7(19)
C12B C11B P1A 117.0(17)
C22B C21B P1A 114(2)
C32B C31B P1A 111.5(19)

loop_
_geom_bond_atom_site_label_1
_geom_bond_atom_site_label_2
_geom_bond_distance
Au1 P1 2.262(4)
Au1 S2 2.315(4)
Au2 S2A 2.319(4)
Au2 P1A 2.253(4)
S2 C2 1.780(12)
S2A C2A 1.778(11)
P1 C31 1.804(11)
P1 C11 1.819(11)
P1 C21 1.812(11)
P1A C11B 1.78(2)
P1A C31A 1.78(3)
P1A C21A 1.83(2)
P1A C11A 1.84(2)
P1A C31B 1.90(3)
P1A C21B 1.91(3)
O1 C7 1.238(13)
O1A C7A 1.257(14)
N1 C7 1.316(14)
N1A C7A 1.330(15)
C1 C6 1.402(16)
C1 C2 1.381(16)
C1 C7 1.526(15)
C1A C6A 1.373(17)
C1A C2A 1.401(15)
C1A C7A 1.512(16)
C2 C3 1.391(16)
C2A C3A 1.395(14)
C3 C4 1.390(16)
C3A C4A 1.397(15)
C4 C5 1.397(16)
C4A C5A 1.363(17)
C5 C6 1.375(16)
C5A C6A 1.400(16)
C11 C12 1.519(16)
C21 C22 1.562(17)
C31 C32 1.510(17)
C11A C12A 1.50(3)
C21A C22A 1.41(3)
C31A C32A 1.50(3)
C11B C12B 1.48(3)
C21B C22B 1.40(3)
C31B C32B 1.46(3)
